data_2211477
loop_
_publ_author_name
'Srinivasan, Bikshandarkoil R.'
'Naik, Ashish R.'
'N\"ather, Christian'
'Bensch, Wolfgang'

_publ_section_title
;
 <i>trans</i>-Cyclohexane-1,4-diammonium tetrathiotungstate(VI)
;
_journal_coeditor_code IS2106
_journal_issue 12
_journal_name_full 'Acta Crystallographica Section E'
_journal_page_first m3491
_journal_page_last m3493
_journal_paper_doi 10.1107/S1600536806049166
_journal_volume 62
_journal_year 2006
_chemical_formula_iupac '(C6 H16 N2) [W S4]'
_chemical_formula_moiety 'C6 H16 N2 2+ , S4 W 2-'
_chemical_formula_sum 'C6 H16 N2 S4 W'
_chemical_formula_weight 428.30
_chemical_name_common 'trans-1,4-cnH~2~ WS~4~'
_chemical_name_systematic
;
trans-Cyclohexane-1,4-diammonium tetrathiotungstate(VI)
;
_space_group_IT_number 2
_symmetry_cell_setting triclinic
_symmetry_space_group_name_Hall '-P 1'
_symmetry_space_group_name_H-M 'P -1'
_atom_sites_solution_hydrogens geom
_atom_sites_solution_primary direct
_atom_sites_solution_secondary difmap
_audit_creation_method SHELXL97
_cell_angle_alpha 108.672(14)
_cell_angle_beta 92.673(14)
_cell_angle_gamma 106.228(12)
_cell_formula_units_Z 2
_cell_length_a 7.0354(9)
_cell_length_b 9.6783(14)
_cell_length_c 10.5523(19)
_cell_measurement_reflns_used 72
_cell_measurement_temperature 293(2)
_cell_measurement_theta_max 15
_cell_measurement_theta_min 10
_cell_volume 646.22(19)
_computing_cell_refinement DIF4
_computing_data_collection 'DIF4 (Stoe & Cie, 1998)'
_computing_data_reduction 'REDU4 (Stoe & Cie, 1998)'
_computing_molecular_graphics 'DIAMOND (Brandenburg, 1999)'
_computing_publication_material 'CIFTAB in SHELXTL (Bruker, 1998)'
_computing_structure_refinement 'SHELXL97 (Sheldrick, 1997)'
_computing_structure_solution 'SHELXS97 (Sheldrick, 1997)'
_diffrn_ambient_temperature 293(2)
_diffrn_measured_fraction_theta_full 0.999
_diffrn_measured_fraction_theta_max 0.999
_diffrn_measurement_device_type 'Stoe AED-II four-circle'
_diffrn_measurement_method \w/\q
_diffrn_radiation_monochromator graphite
_diffrn_radiation_source 'fine-focus sealed tube'
_diffrn_radiation_type MoK\a
_diffrn_radiation_wavelength 0.71073
_diffrn_reflns_av_R_equivalents 0.0314
_diffrn_reflns_av_sigmaI/netI 0.0468
_diffrn_reflns_limit_h_max 9
_diffrn_reflns_limit_h_min 0
_diffrn_reflns_limit_k_max 13
_diffrn_reflns_limit_k_min -13
_diffrn_reflns_limit_l_max 14
_diffrn_reflns_limit_l_min -14
_diffrn_reflns_number 4059
_diffrn_reflns_theta_full 30.03
_diffrn_reflns_theta_max 30.03
_diffrn_reflns_theta_min 2.06
_diffrn_standards_decay_% 0
_diffrn_standards_interval_time 120
_diffrn_standards_number 4
_exptl_absorpt_coefficient_mu 9.547
_exptl_absorpt_correction_T_max 0.502
_exptl_absorpt_correction_T_min 0.365
_exptl_absorpt_correction_type numerical
_exptl_absorpt_process_details '(X-SHAPE; Stoe & Cie, 1998)'
_exptl_crystal_colour yellow
_exptl_crystal_density_diffrn 2.201
_exptl_crystal_density_method 'not measured'
_exptl_crystal_description block
_exptl_crystal_F_000 408
_exptl_crystal_size_max 0.11
_exptl_crystal_size_mid 0.09
_exptl_crystal_size_min 0.07
_refine_diff_density_max 0.702
_refine_diff_density_min -0.743
_refine_ls_extinction_method none
_refine_ls_goodness_of_fit_ref 0.997
_refine_ls_hydrogen_treatment constr
_refine_ls_matrix_type full
_refine_ls_number_parameters 118
_refine_ls_number_reflns 3776
_refine_ls_number_restraints 0
_refine_ls_restrained_S_all 0.997
_refine_ls_R_factor_all 0.0430
_refine_ls_R_factor_gt 0.0233
_refine_ls_shift/su_max 0.002
_refine_ls_shift/su_mean 0.000
_refine_ls_structure_factor_coef Fsqd
_refine_ls_weighting_details 'calc w = 1/[\s^2^(Fo^2^)+(0.021P)^2^] where P=(Fo^2^+2Fc^2^)/3'
_refine_ls_weighting_scheme calc
_refine_ls_wR_factor_gt 0.0497
_refine_ls_wR_factor_ref 0.0522
_reflns_number_gt 3105
_reflns_number_total 3776
_reflns_threshold_expression I>2\s(I)
_cod_data_source_file is2106.cif
_cod_data_source_block I
_cod_original_cell_volume 646.22(17)
_cod_database_code 2211477
_cod_database_fobs_code 2211477

loop_
_symmetry_equiv_pos_as_xyz
'x, y, z'
'-x, -y, -z'

loop_
_atom_site_type_symbol
_atom_site_label
_atom_site_fract_x
_atom_site_fract_y
_atom_site_fract_z
_atom_site_U_iso_or_equiv
_atom_site_adp_type
_atom_site_calc_flag
_atom_site_refinement_flags
_atom_site_occupancy
W W1 0.24741(2) 1.040881(17) 0.777124(16) 0.02414(5) Uani d . 1
S S1 0.04268(15) 1.14331(11) 0.70563(11) 0.0314(2) Uani d . 1
S S2 0.52822(15) 1.10921(13) 0.69854(11) 0.0366(2) Uani d . 1
S S3 0.11357(17) 0.78972(11) 0.69843(11) 0.0364(2) Uani d . 1
S S4 0.30427(19) 1.12785(13) 0.99794(11) 0.0398(2) Uani d . 1
N N1 0.8361(5) 1.2407(4) 0.9931(4) 0.0325(7) Uani d . 1
H H1N1 0.8859 1.1999 1.0461 0.049 Uiso calc R 1
H H2N1 0.8983 1.2321 0.9208 0.049 Uiso calc R 1
H H3N1 0.7057 1.1915 0.9669 0.049 Uiso calc R 1
C C1 0.8671(6) 1.4086(4) 1.0707(4) 0.0306(8) Uani d . 1
H H1 0.7941 1.4152 1.1482 0.037 Uiso calc R 1
C C2 0.7838(6) 1.4825(5) 0.9837(4) 0.0340(9) Uani d . 1
H H2A 0.7741 1.5802 1.0414 0.041 Uiso calc R 1
H H2B 0.6497 1.4174 0.9401 0.041 Uiso calc R 1
C C3 0.9112(7) 1.5091(5) 0.8752(4) 0.0334(8) Uani d . 1
H H3A 0.8970 1.4107 0.8065 0.040 Uiso calc R 1
H H3B 0.8603 1.5691 0.8323 0.040 Uiso calc R 1
N N2 0.6909(6) 0.8183(4) 0.5511(4) 0.0366(8) Uani d . 1
H H1N2 0.7017 0.8463 0.4786 0.055 Uiso calc R 1
H H2N2 0.8102 0.8193 0.5842 0.055 Uiso calc R 1
H H3N2 0.6468 0.8835 0.6137 0.055 Uiso calc R 1
C C11 0.5464(6) 0.6600(4) 0.5123(4) 0.0297(8) Uani d . 1
H H11 0.4152 0.6616 0.4785 0.036 Uiso calc R 1
C C12 0.6139(7) 0.5497(5) 0.3998(4) 0.0362(9) Uani d . 1
H H12A 0.7487 0.5533 0.4287 0.043 Uiso calc R 1
H H12B 0.6158 0.5802 0.3207 0.043 Uiso calc R 1
C C13 0.4728(7) 0.3864(4) 0.3633(4) 0.0336(8) Uani d . 1
H H13A 0.3418 0.3801 0.3240 0.040 Uiso calc R 1
H H13B 0.5236 0.3161 0.2965 0.040 Uiso calc R 1

loop_
_atom_site_aniso_label
_atom_site_aniso_U_11
_atom_site_aniso_U_22
_atom_site_aniso_U_33
_atom_site_aniso_U_12
_atom_site_aniso_U_13
_atom_site_aniso_U_23
W1 0.02307(7) 0.02128(7) 0.02633(7) 0.00591(5) 0.00204(5) 0.00705(5)
S1 0.0285(5) 0.0288(4) 0.0392(5) 0.0115(4) 0.0039(4) 0.0128(4)
S2 0.0260(5) 0.0428(6) 0.0404(5) 0.0107(4) 0.0059(4) 0.0134(4)
S3 0.0404(6) 0.0220(4) 0.0422(6) 0.0063(4) -0.0024(4) 0.0092(4)
S4 0.0492(6) 0.0382(5) 0.0270(5) 0.0113(5) 0.0022(4) 0.0072(4)
N1 0.0344(18) 0.0256(15) 0.0369(18) 0.0057(14) 0.0017(14) 0.0136(13)
C1 0.035(2) 0.0252(18) 0.0303(19) 0.0091(16) 0.0062(16) 0.0079(15)
C2 0.0267(19) 0.0263(18) 0.047(2) 0.0088(15) -0.0010(17) 0.0108(17)
C3 0.042(2) 0.0273(18) 0.0304(19) 0.0114(17) -0.0045(17) 0.0106(15)
N2 0.040(2) 0.0256(16) 0.0390(19) 0.0059(15) -0.0034(16) 0.0095(14)
C11 0.0287(19) 0.0247(17) 0.0313(19) 0.0049(15) -0.0013(15) 0.0076(14)
C12 0.041(2) 0.031(2) 0.032(2) 0.0032(18) 0.0115(18) 0.0109(16)
C13 0.042(2) 0.0262(18) 0.0272(18) 0.0055(17) 0.0065(16) 0.0056(14)

loop_
_atom_type_symbol
_atom_type_description
_atom_type_scat_dispersion_real
_atom_type_scat_dispersion_imag
_atom_type_scat_source
C C 0.0033 0.0016 'International Tables Vol C Tables 4.2.6.8 and 6.1.1.4'
H H 0.0000 0.0000 'International Tables Vol C Tables 4.2.6.8 and 6.1.1.4'
N N 0.0061 0.0033 'International Tables Vol C Tables 4.2.6.8 and 6.1.1.4'
S S 0.1246 0.1234 'International Tables Vol C Tables 4.2.6.8 and 6.1.1.4'
W W -0.8490 6.8722 'International Tables Vol C Tables 4.2.6.8 and 6.1.1.4'

loop_
_geom_angle_atom_site_label_1
_geom_angle_atom_site_label_2
_geom_angle_atom_site_label_3
_geom_angle_site_symmetry_1
_geom_angle_site_symmetry_3
_geom_angle
_geom_angle_publ_flag
S4 W1 S2 . . 109.45(5) y
S4 W1 S1 . . 110.01(4) y
S2 W1 S1 . . 107.06(4) y
S4 W1 S3 . . 110.84(5) y
S2 W1 S3 . . 110.55(5) y
S1 W1 S3 . . 108.84(4) y
C1 N1 H1N1 . . 109.5 n
C1 N1 H2N1 . . 109.5 n
H1N1 N1 H2N1 . . 109.5 n
C1 N1 H3N1 . . 109.5 n
H1N1 N1 H3N1 . . 109.5 n
H2N1 N1 H3N1 . . 109.5 n
N1 C1 C2 . . 111.1(3) n
N1 C1 C3 . 2_787 109.6(3) n
C2 C1 C3 . 2_787 111.9(3) n
N1 C1 H1 . . 108.0 n
C2 C1 H1 . . 108.0 n
C3 C1 H1 2_787 . 108.0 n
C1 C2 C3 . . 113.3(3) n
C1 C2 H2A . . 108.9 n
C3 C2 H2A . . 108.9 n
C1 C2 H2B . . 108.9 n
C3 C2 H2B . . 108.9 n
H2A C2 H2B . . 107.7 n
C1 C3 C2 2_787 . 113.9(3) n
C1 C3 H3A 2_787 . 108.8 n
C2 C3 H3A . . 108.8 n
C1 C3 H3B 2_787 . 108.8 n
C2 C3 H3B . . 108.8 n
H3A C3 H3B . . 107.7 n
C11 N2 H1N2 . . 109.5 n
C11 N2 H2N2 . . 109.5 n
H1N2 N2 H2N2 . . 109.5 n
C11 N2 H3N2 . . 109.5 n
H1N2 N2 H3N2 . . 109.5 n
H2N2 N2 H3N2 . . 109.5 n
N2 C11 C12 . . 109.9(3) n
N2 C11 C13 . 2_666 109.2(3) n
C12 C11 C13 . 2_666 112.5(3) n
N2 C11 H11 . . 108.4 n
C12 C11 H11 . . 108.4 n
C13 C11 H11 2_666 . 108.4 n
C11 C12 C13 . . 110.4(3) n
C11 C12 H12A . . 109.6 n
C13 C12 H12A . . 109.6 n
C11 C12 H12B . . 109.6 n
C13 C12 H12B . . 109.6 n
H12A C12 H12B . . 108.1 n
C11 C13 C12 2_666 . 110.8(3) n
C11 C13 H13A 2_666 . 109.5 n
C12 C13 H13A . . 109.5 n
C11 C13 H13B 2_666 . 109.5 n
C12 C13 H13B . . 109.5 n
H13A C13 H13B . . 108.1 n

loop_
_geom_bond_atom_site_label_1
_geom_bond_atom_site_label_2
_geom_bond_site_symmetry_2
_geom_bond_distance
_geom_bond_publ_flag
W1 S4 . 2.1834(12) y
W1 S2 . 2.1913(11) y
W1 S1 . 2.1913(10) y
W1 S3 . 2.2001(11) y
N1 C1 . 1.514(5) y
N1 H1N1 . 0.8900 n
N1 H2N1 . 0.8900 n
N1 H3N1 . 0.8900 n
C1 C2 . 1.517(6) n
C1 C3 2_787 1.525(6) n
C1 H1 . 0.9800 n
C2 C3 . 1.528(6) n
C2 H2A . 0.9700 n
C2 H2B . 0.9700 n
C3 H3A . 0.9700 n
C3 H3B . 0.9700 n
N2 C11 . 1.496(5) y
N2 H1N2 . 0.8900 n
N2 H2N2 . 0.8900 n
N2 H3N2 . 0.8900 n
C11 C12 . 1.516(5) n
C11 C13 2_666 1.518(6) n
C11 H11 . 0.9800 n
C12 C13 . 1.526(6) n
C12 H12A . 0.9700 n
C12 H12B . 0.9700 n
C13 H13A . 0.9700 n
C13 H13B . 0.9700 n

loop_
_geom_hbond_atom_site_label_D
_geom_hbond_atom_site_label_H
_geom_hbond_atom_site_label_A
_geom_hbond_site_symmetry_A
_geom_hbond_distance_DH
_geom_hbond_distance_HA
_geom_hbond_distance_DA
_geom_hbond_angle_DHA
N1 H1N1 S3 2_677 0.89 2.67 3.372(4) 137
N1 H1N1 S4 2_677 0.89 2.95 3.459(3) 118
N1 H2N1 S1 1_655 0.89 2.53 3.399(4) 167
N1 H3N1 S4 . 0.89 2.78 3.600(4) 155
N1 H3N1 S2 . 0.89 2.81 3.357(4) 121
N2 H1N2 S2 2_676 0.89 2.63 3.349(4) 139
N2 H1N2 S1 2_676 0.89 2.72 3.424(4) 137
N2 H2N2 S3 1_655 0.89 2.53 3.412(4) 170
N2 H3N2 S2 . 0.89 2.47 3.289(4) 153
C3 H3A S1 1_655 0.97 2.95 3.810(4) 148
